data_4501850
loop_
_publ_author_name
'Roper, Laila C.'
'Pr\"asang, Carsten'
'Kozhevnikov, Valery N.'
'Whitwood, Adrian C.'
'Karadakov, Peter B.'
'Bruce, Duncan W.'

_publ_section_title
;
 Experimental and Theoretical Study of Halogen-Bonded Complexes of DMAP
 with Di- and Triiodofluorobenzenes. A Complex with a Very Short
 N&#x00B7;&#x00B7;&#x00B7;I Halogen Bond
;
_journal_issue 8
_journal_name_full 'Crystal Growth &amp; Design'
_journal_page_first 3710
_journal_paper_doi 10.1021/cg100549u
_journal_volume 10
_journal_year 2010
_chemical_formula_moiety '3(C7 H10 N2), C6 F3 I3'
_chemical_formula_sum 'C27 H30 F3 I3 N6'
_chemical_formula_weight 876.27
_chemical_name_systematic
; 
 ? 
;
_space_group_IT_number 11
_symmetry_cell_setting monoclinic
_symmetry_space_group_name_Hall '-P 2yb'
_symmetry_space_group_name_H-M 'P 1 21/m 1'
_atom_sites_solution_hydrogens geom
_atom_sites_solution_primary direct
_atom_sites_solution_secondary difmap
_audit_creation_method SHELXL-97
_cell_angle_alpha 90.00
_cell_angle_beta 102.9210(10)
_cell_angle_gamma 90.00
_cell_formula_units_Z 2
_cell_length_a 7.2752(4)
_cell_length_b 25.5175(12)
_cell_length_c 8.6962(4)
_cell_measurement_reflns_used 5821
_cell_measurement_temperature 210(2)
_cell_measurement_theta_max 26.18
_cell_measurement_theta_min 2.40
_cell_volume 1573.53(14)
_computing_cell_refinement 'Bruker SMART'
_computing_data_collection 'Bruker SMART'
_computing_data_reduction 'Bruker SAINT'
_computing_molecular_graphics 'Bruker SHELXTL'
_computing_publication_material 'Bruker SHELXTL'
_computing_structure_refinement 'SHELXL-97 (Sheldrick, 1997)'
_computing_structure_solution 'SHELXS-97 (Sheldrick, 1997)'
_diffrn_ambient_temperature 210(2)
_diffrn_measured_fraction_theta_full 0.999
_diffrn_measured_fraction_theta_max 0.999
_diffrn_measurement_device_type 'CCD area detector'
_diffrn_measurement_method 'phi and omega scans'
_diffrn_radiation_monochromator graphite
_diffrn_radiation_source 'fine-focus sealed tube'
_diffrn_radiation_type MoK\a
_diffrn_radiation_wavelength 0.71073
_diffrn_reflns_av_R_equivalents 0.0201
_diffrn_reflns_av_sigmaI/netI 0.0168
_diffrn_reflns_limit_h_max 9
_diffrn_reflns_limit_h_min -9
_diffrn_reflns_limit_k_max 34
_diffrn_reflns_limit_k_min -34
_diffrn_reflns_limit_l_max 11
_diffrn_reflns_limit_l_min -11
_diffrn_reflns_number 16419
_diffrn_reflns_theta_full 28.30
_diffrn_reflns_theta_max 28.30
_diffrn_reflns_theta_min 1.60
_exptl_absorpt_coefficient_mu 3.024
_exptl_absorpt_correction_T_max 0.9420
_exptl_absorpt_correction_T_min 0.7080
_exptl_absorpt_correction_type multi-scan
_exptl_absorpt_process_details 'SADABS v2.10; (Sheldrick)'
_exptl_crystal_colour colourless
_exptl_crystal_density_diffrn 1.849
_exptl_crystal_density_method 'not measured'
_exptl_crystal_description plate
_exptl_crystal_F_000 840
_exptl_crystal_size_max 0.16
_exptl_crystal_size_mid 0.09
_exptl_crystal_size_min 0.02
_refine_diff_density_max 0.641
_refine_diff_density_min -0.299
_refine_diff_density_rms 0.061
_refine_ls_extinction_method none
_refine_ls_goodness_of_fit_ref 1.058
_refine_ls_hydrogen_treatment constr
_refine_ls_matrix_type full
_refine_ls_number_parameters 190
_refine_ls_number_reflns 3995
_refine_ls_number_restraints 0
_refine_ls_restrained_S_all 1.058
_refine_ls_R_factor_all 0.0321
_refine_ls_R_factor_gt 0.0231
_refine_ls_shift/su_max 0.002
_refine_ls_shift/su_mean 0.000
_refine_ls_structure_factor_coef Fsqd
_refine_ls_weighting_details 'calc w=1/[\s^2^(Fo^2^)+(0.0254P)^2^+0.3647P] where P=(Fo^2^+2Fc^2^)/3'
_refine_ls_weighting_scheme calc
_refine_ls_wR_factor_gt 0.0521
_refine_ls_wR_factor_ref 0.0557
_reflns_number_gt 3302
_reflns_number_total 3995
_reflns_threshold_expression >2sigma(I)
_cod_data_source_file cg100549u_si_001.cif
_cod_data_source_block dwb0843m
_cod_depositor_comments
;
The following automatic conversions were performed:

'_symmetry_cell_setting' value 'Monoclinic' changed to 'monoclinic'
according to /home/saulius/struct/CIF-dictionaries/cif_core.dic
dictionary named 'cif_core.dic' version 2.4.2 from 2011-04-26.

Automatic conversion script
Id: cif_fix_values 1715 2011-07-08 13:25:40Z adriana 
;
_cod_original_cell_volume 1573.53(13)
_cod_original_sg_symbol_H-M P2(1)/m
_cod_database_code 4501850

loop_
_symmetry_equiv_pos_as_xyz
'x, y, z'
'-x, y+1/2, -z'
'-x, -y, -z'
'x, -y-1/2, z'

loop_
_atom_site_label
_atom_site_type_symbol
_atom_site_fract_x
_atom_site_fract_y
_atom_site_fract_z
_atom_site_U_iso_or_equiv
_atom_site_adp_type
_atom_site_occupancy
_atom_site_symmetry_multiplicity
_atom_site_calc_flag
_atom_site_refinement_flags
C1 C 0.9788(5) 0.2500 0.1263(4) 0.0462(7) Uani 1 2 d S
C2 C 1.0165(3) 0.29580(9) 0.2120(3) 0.0463(5) Uani 1 1 d .
C3 C 1.0884(3) 0.29748(8) 0.3725(3) 0.0446(5) Uani 1 1 d .
C4 C 1.1226(4) 0.2500 0.4493(4) 0.0434(7) Uani 1 2 d S
F1 F 0.9797(2) 0.34196(5) 0.13367(16) 0.0637(4) Uani 1 1 d .
F2 F 1.1925(3) 0.2500 0.6058(2) 0.0590(5) Uani 1 2 d S
I1 I 0.86154(3) 0.2500 -0.11878(3) 0.05871(8) Uani 1 2 d S
I2 I 1.12742(2) 0.368204(6) 0.49975(2) 0.05676(7) Uani 1 1 d .
C5 C 0.6422(4) 0.29378(14) -0.5177(3) 0.0726(8) Uani 1 1 d .
H5 H 0.6682 0.3256 -0.4629 0.087 Uiso 1 1 calc R
C6 C 0.5643(4) 0.29652(10) -0.6759(3) 0.0571(6) Uani 1 1 d .
H6 H 0.5391 0.3292 -0.7258 0.069 Uiso 1 1 calc R
C7 C 0.5223(4) 0.2500 -0.7630(4) 0.0457(7) Uani 1 2 d S
C8 C 0.4034(4) 0.29850(11) -1.0060(3) 0.0635(7) Uani 1 1 d .
H8A H 0.3141 0.3189 -0.9631 0.095 Uiso 1 1 calc R
H8B H 0.3500 0.2909 -1.1162 0.095 Uiso 1 1 calc R
H8C H 0.5192 0.3183 -0.9969 0.095 Uiso 1 1 calc R
N1 N 0.6842(5) 0.2500 -0.4352(4) 0.0781(10) Uani 1 2 d S
N2 N 0.4435(4) 0.2500 -0.9193(3) 0.0522(7) Uani 1 2 d S
C9 C 1.1855(4) 0.42890(10) 0.8643(4) 0.0692(8) Uani 1 1 d .
H9 H 1.1681 0.3924 0.8631 0.083 Uiso 1 1 calc R
C10 C 1.2273(4) 0.45287(9) 1.0084(3) 0.0596(6) Uani 1 1 d .
H10 H 1.2383 0.4329 1.1009 0.072 Uiso 1 1 calc R
C11 C 1.2536(3) 0.50713(9) 1.0177(3) 0.0475(5) Uani 1 1 d .
C12 C 1.2297(4) 0.53256(9) 0.8721(3) 0.0554(6) Uani 1 1 d .
H12 H 1.2428 0.5692 0.8687 0.067 Uiso 1 1 calc R
C13 C 1.1874(4) 0.50443(10) 0.7343(3) 0.0588(6) Uani 1 1 d .
H13 H 1.1716 0.5231 0.6391 0.071 Uiso 1 1 calc R
C14 C 1.3231(5) 0.50475(13) 1.3061(3) 0.0769(8) Uani 1 1 d .
H14A H 1.2068 0.4871 1.3122 0.115 Uiso 1 1 calc R
H14B H 1.3574 0.5293 1.3930 0.115 Uiso 1 1 calc R
H14C H 1.4227 0.4791 1.3125 0.115 Uiso 1 1 calc R
C15 C 1.3179(5) 0.58903(12) 1.1664(4) 0.0810(9) Uani 1 1 d .
H15A H 1.4228 0.5993 1.1211 0.121 Uiso 1 1 calc R
H15B H 1.3420 0.6001 1.2758 0.121 Uiso 1 1 calc R
H15C H 1.2032 0.6055 1.1080 0.121 Uiso 1 1 calc R
N3 N 1.1672(3) 0.45269(8) 0.7254(3) 0.0636(6) Uani 1 1 d .
N4 N 1.2967(3) 0.53282(8) 1.1579(2) 0.0616(5) Uani 1 1 d .

loop_
_atom_site_aniso_label
_atom_site_aniso_U_11
_atom_site_aniso_U_22
_atom_site_aniso_U_33
_atom_site_aniso_U_23
_atom_site_aniso_U_13
_atom_site_aniso_U_12
C1 0.0524(18) 0.0529(18) 0.0340(15) 0.000 0.0111(13) 0.000
C2 0.0498(12) 0.0446(12) 0.0451(12) 0.0070(9) 0.0122(10) 0.0043(9)
C3 0.0516(13) 0.0394(11) 0.0434(12) -0.0012(9) 0.0120(10) 0.0010(9)
C4 0.0497(18) 0.0451(16) 0.0359(15) 0.000 0.0104(13) 0.000
F1 0.0868(11) 0.0501(8) 0.0510(8) 0.0137(6) 0.0085(7) 0.0087(7)
F2 0.0851(14) 0.0490(10) 0.0379(10) 0.000 0.0028(10) 0.000
I1 0.05436(14) 0.08294(17) 0.03813(12) 0.000 0.00886(9) 0.000
I2 0.06687(12) 0.04021(9) 0.06002(11) -0.00629(7) 0.00743(8) 0.00250(7)
C5 0.0657(18) 0.095(2) 0.0561(17) -0.0232(15) 0.0105(14) -0.0127(16)
C6 0.0577(14) 0.0570(14) 0.0560(15) -0.0045(12) 0.0112(12) -0.0041(11)
C7 0.0395(16) 0.0518(18) 0.0459(17) 0.000 0.0096(13) 0.000
C8 0.0684(17) 0.0650(16) 0.0548(15) 0.0136(12) 0.0087(13) 0.0058(13)
N1 0.065(2) 0.120(3) 0.0453(18) 0.000 0.0021(16) 0.000
N2 0.0616(17) 0.0453(15) 0.0451(15) 0.000 0.0021(13) 0.000
C9 0.089(2) 0.0413(13) 0.0740(19) -0.0017(13) 0.0120(16) 0.0080(13)
C10 0.0719(17) 0.0463(13) 0.0579(15) 0.0095(11) 0.0085(13) 0.0068(12)
C11 0.0447(12) 0.0486(12) 0.0491(13) -0.0011(10) 0.0103(10) 0.0036(10)
C12 0.0717(16) 0.0411(12) 0.0536(14) 0.0011(10) 0.0143(12) 0.0000(11)
C13 0.0733(17) 0.0545(14) 0.0488(14) 0.0035(11) 0.0144(12) 0.0081(12)
C14 0.083(2) 0.097(2) 0.0475(15) 0.0083(15) 0.0080(14) 0.0084(18)
C15 0.110(3) 0.0624(18) 0.0653(18) -0.0152(14) 0.0081(18) -0.0113(17)
N3 0.0796(15) 0.0491(12) 0.0589(13) -0.0102(10) 0.0085(11) 0.0113(11)
N4 0.0757(15) 0.0573(12) 0.0485(12) -0.0029(10) 0.0068(11) 0.0014(11)

loop_
_atom_type_symbol
_atom_type_description
_atom_type_scat_dispersion_real
_atom_type_scat_dispersion_imag
_atom_type_scat_source
C C 0.0033 0.0016 'International Tables Vol C Tables 4.2.6.8 and 6.1.1.4'
H H 0.0000 0.0000 'International Tables Vol C Tables 4.2.6.8 and 6.1.1.4'
N N 0.0061 0.0033 'International Tables Vol C Tables 4.2.6.8 and 6.1.1.4'
F F 0.0171 0.0103 'International Tables Vol C Tables 4.2.6.8 and 6.1.1.4'
I I -0.4742 1.8119 'International Tables Vol C Tables 4.2.6.8 and 6.1.1.4'

loop_
_geom_angle_atom_site_label_1
_geom_angle_atom_site_label_2
_geom_angle_atom_site_label_3
_geom_angle
_geom_angle_site_symmetry_1
_geom_angle_site_symmetry_3
C2 C1 C2 115.7(3) . 4_565
C2 C1 I1 122.12(14) . .
C2 C1 I1 122.12(14) 4_565 .
F1 C2 C3 118.0(2) . .
F1 C2 C1 118.1(2) . .
C3 C2 C1 123.9(2) . .
C2 C3 C4 116.7(2) . .
C2 C3 I2 122.42(16) . .
C4 C3 I2 120.70(17) . .
F2 C4 C3 118.53(14) . 4_565
F2 C4 C3 118.53(14) . .
C3 C4 C3 122.9(3) 4_565 .
C1 I1 N1 176.15(12) . .
C3 I2 N3 168.58(8) . .
N1 C5 C6 125.5(3) . .
N1 C5 H5 117.2 . .
C6 C5 H5 117.2 . .
C5 C6 C7 119.4(3) . .
C5 C6 H6 120.3 . .
C7 C6 H6 120.3 . .
N2 C7 C6 122.31(16) . .
N2 C7 C6 122.31(16) . 4_565
C6 C7 C6 115.4(3) . 4_565
N2 C8 H8A 109.5 . .
N2 C8 H8B 109.5 . .
H8A C8 H8B 109.5 . .
N2 C8 H8C 109.5 . .
H8A C8 H8C 109.5 . .
H8B C8 H8C 109.5 . .
C5 N1 C5 114.8(4) 4_565 .
C5 N1 I1 122.58(18) 4_565 .
C5 N1 I1 122.58(18) . .
C7 N2 C8 121.04(15) . 4_565
C7 N2 C8 121.04(15) . .
C8 N2 C8 117.9(3) 4_565 .
N3 C9 C10 125.8(2) . .
N3 C9 H9 117.1 . .
C10 C9 H9 117.1 . .
C9 C10 C11 119.8(2) . .
C9 C10 H10 120.1 . .
C11 C10 H10 120.1 . .
N4 C11 C10 122.1(2) . .
N4 C11 C12 123.1(2) . .
C10 C11 C12 114.8(2) . .
C13 C12 C11 120.4(2) . .
C13 C12 H12 119.8 . .
C11 C12 H12 119.8 . .
N3 C13 C12 124.8(2) . .
N3 C13 H13 117.6 . .
C12 C13 H13 117.6 . .
N4 C14 H14A 109.5 . .
N4 C14 H14B 109.5 . .
H14A C14 H14B 109.5 . .
N4 C14 H14C 109.5 . .
H14A C14 H14C 109.5 . .
H14B C14 H14C 109.5 . .
N4 C15 H15A 109.5 . .
N4 C15 H15B 109.5 . .
H15A C15 H15B 109.5 . .
N4 C15 H15C 109.5 . .
H15A C15 H15C 109.5 . .
H15B C15 H15C 109.5 . .
C13 N3 C9 114.4(2) . .
C13 N3 I2 140.79(19) . .
C9 N3 I2 104.51(16) . .
C11 N4 C15 121.8(2) . .
C11 N4 C14 121.2(2) . .
C15 N4 C14 117.0(2) . .

loop_
_geom_bond_atom_site_label_1
_geom_bond_atom_site_label_2
_geom_bond_distance
_geom_bond_site_symmetry_2
C1 C2 1.380(3) .
C1 C2 1.380(3) 4_565
C1 I1 2.111(3) .
C2 F1 1.357(2) .
C2 C3 1.378(3) .
C3 C4 1.379(3) .
C3 I2 2.103(2) .
C4 F2 1.342(4) .
C4 C3 1.379(3) 4_565
I1 N1 2.765(3) .
I2 N3 2.886(2) .
C5 N1 1.326(4) .
C5 C6 1.367(4) .
C5 H5 0.9400 .
C6 C7 1.405(3) .
C6 H6 0.9400 .
C7 N2 1.352(4) .
C7 C6 1.405(3) 4_565
C8 N2 1.445(3) .
C8 H8A 0.9700 .
C8 H8B 0.9700 .
C8 H8C 0.9700 .
N1 C5 1.326(4) 4_565
N2 C8 1.444(3) 4_565
C9 N3 1.331(4) .
C9 C10 1.366(4) .
C9 H9 0.9400 .
C10 C11 1.397(3) .
C10 H10 0.9400 .
C11 N4 1.358(3) .
C11 C12 1.399(3) .
C12 C13 1.371(3) .
C12 H12 0.9400 .
C13 N3 1.329(3) .
C13 H13 0.9400 .
C14 N4 1.449(3) .
C14 H14A 0.9700 .
C14 H14B 0.9700 .
C14 H14C 0.9700 .
C15 N4 1.443(4) .
C15 H15A 0.9700 .
C15 H15B 0.9700 .
C15 H15C 0.9700 .

loop_
_geom_torsion_atom_site_label_1
_geom_torsion_atom_site_label_2
_geom_torsion_atom_site_label_3
_geom_torsion_atom_site_label_4
_geom_torsion
_geom_torsion_site_symmetry_1
_geom_torsion_site_symmetry_4
C2 C1 C2 F1 -179.18(17) 4_565 .
I1 C1 C2 F1 -1.3(3) . .
C2 C1 C2 C3 0.4(5) 4_565 .
I1 C1 C2 C3 178.26(18) . .
F1 C2 C3 C4 179.3(2) . .
C1 C2 C3 C4 -0.3(4) . .
F1 C2 C3 I2 3.5(3) . .
C1 C2 C3 I2 -176.0(2) . .
C2 C3 C4 F2 -179.9(2) . .
I2 C3 C4 F2 -4.1(4) . .
C2 C3 C4 C3 0.1(5) . 4_565
I2 C3 C4 C3 175.99(17) . 4_565
C2 C3 I2 N3 149.8(3) . .
C4 C3 I2 N3 -25.8(5) . .
N1 C5 C6 C7 0.2(5) . .
C5 C6 C7 N2 179.3(3) . .
C5 C6 C7 C6 0.6(5) . 4_565
C6 C5 N1 C5 -0.9(6) . 4_565
C6 C5 N1 I1 176.2(2) . .
C6 C7 N2 C8 179.5(3) . 4_565
C6 C7 N2 C8 -1.9(5) 4_565 4_565
C6 C7 N2 C8 1.9(5) . .
C6 C7 N2 C8 -179.5(3) 4_565 .
N3 C9 C10 C11 0.4(5) . .
C9 C10 C11 N4 -179.5(3) . .
C9 C10 C11 C12 1.3(4) . .
N4 C11 C12 C13 179.6(2) . .
C10 C11 C12 C13 -1.2(4) . .
C11 C12 C13 N3 -0.5(4) . .
C12 C13 N3 C9 2.0(4) . .
C12 C13 N3 I2 -170.2(2) . .
C10 C9 N3 C13 -2.0(5) . .
C10 C9 N3 I2 172.9(3) . .
C3 I2 N3 C13 -172.5(4) . .
C3 I2 N3 C9 14.8(5) . .
C10 C11 N4 C15 -178.1(3) . .
C12 C11 N4 C15 1.1(4) . .
C10 C11 N4 C14 1.8(4) . .
C12 C11 N4 C14 -179.0(3) . .
